data_7220996
loop_
_publ_author_name
'Havlik, Ales'
'Lama\<c, Martin'
'Pinkas, Jiri'
'R\%u\<zi\<cka, Ale\<s'
'Horacek, Michal'

_publ_section_title
;
 Mixed Amido-cyclopentadienyl Group 4 Metal Complexes
;
_journal_name_full 'RSC Adv.'
_journal_paper_doi 10.1039/C5RA07742G
_journal_year 2015
_chemical_formula_moiety 'C44 H64 Cl2 Hf2 N2'
_chemical_formula_sum 'C44 H64 Cl2 Hf2 N2'
_chemical_formula_weight 1048.85
_chemical_name_systematic
; 
 ? 
;
_space_group_IT_number 15
_symmetry_cell_setting monoclinic
_symmetry_space_group_name_Hall '-C 2yc'
_symmetry_space_group_name_H-M 'C 1 2/c 1'
_atom_sites_solution_hydrogens geom
_atom_sites_solution_primary direct
_atom_sites_solution_secondary difmap
_audit_creation_method SHELXL-97
_audit_update_record
;
2015-06-22 deposited with the CCDC.
2015-07-02 downloaded from the CCDC.
;
_cell_angle_alpha 90
_cell_angle_beta 95.851(4)
_cell_angle_gamma 90
_cell_formula_units_Z 4
_cell_length_a 21.2660(3)
_cell_length_b 18.0465(6)
_cell_length_c 11.0391(3)
_cell_measurement_reflns_used 19301
_cell_measurement_temperature 150(1)
_cell_measurement_theta_max 27.5
_cell_measurement_theta_min 1
_cell_volume 4214.48(19)
_computing_cell_refinement 'COLLECT and DENZO'
_computing_data_collection 'COLLECT (Hooft, 1998) and DENZO (Otwinowski & Minor, 1997)'
_computing_data_reduction 'COLLECT and DENZO'
_computing_molecular_graphics 'PLATON (Spek, 2003)'
_computing_publication_material 'SHELXL-97 (Sheldrick, 2008)'
_computing_structure_refinement 'SHELXL-97 (Sheldrick, 1997)'
_computing_structure_solution 'SIR92 (Altomare et al., 1994)'
_diffrn_ambient_temperature 150(1)
_diffrn_detector_area_resol_mean 9.091
_diffrn_measured_fraction_theta_full 0.994
_diffrn_measured_fraction_theta_max 0.994
_diffrn_measurement_device_type 'Bruker Nonius KappaCCD area detector'
_diffrn_measurement_method '\f and \w scans to fill the Ewald sphere'
_diffrn_radiation_monochromator graphite
_diffrn_radiation_source 'fine-focus sealed tube'
_diffrn_radiation_type MoK\a
_diffrn_radiation_wavelength 0.71073
_diffrn_reflns_av_R_equivalents 0.0778
_diffrn_reflns_av_sigmaI/netI 0.0458
_diffrn_reflns_limit_h_max 27
_diffrn_reflns_limit_h_min -27
_diffrn_reflns_limit_k_max 21
_diffrn_reflns_limit_k_min -23
_diffrn_reflns_limit_l_max 13
_diffrn_reflns_limit_l_min -14
_diffrn_reflns_number 19227
_diffrn_reflns_theta_full 27.50
_diffrn_reflns_theta_max 27.50
_diffrn_reflns_theta_min 1.48
_diffrn_standards_number 0
_exptl_absorpt_coefficient_mu 5.082
_exptl_absorpt_correction_T_max 0.554
_exptl_absorpt_correction_T_min 0.347
_exptl_absorpt_correction_type integration
_exptl_absorpt_process_details
;
Gaussian integration (Coppens, 1970)
;
_exptl_crystal_colour yellow
_exptl_crystal_density_diffrn 1.653
_exptl_crystal_density_method 'not measured'
_exptl_crystal_description block
_exptl_crystal_F_000 2080
_exptl_crystal_size_max 0.33
_exptl_crystal_size_mid 0.24
_exptl_crystal_size_min 0.17
_refine_diff_density_max 2.622
_refine_diff_density_min -1.137
_refine_diff_density_rms 0.146
_refine_ls_extinction_method none
_refine_ls_goodness_of_fit_ref 1.126
_refine_ls_hydrogen_treatment constr
_refine_ls_matrix_type full
_refine_ls_number_parameters 226
_refine_ls_number_reflns 4806
_refine_ls_number_restraints 0
_refine_ls_restrained_S_all 1.126
_refine_ls_R_factor_all 0.0538
_refine_ls_R_factor_gt 0.0365
_refine_ls_shift/su_max 0.001
_refine_ls_shift/su_mean 0.000
_refine_ls_structure_factor_coef Fsqd
_refine_ls_weighting_details 'calc w=1/[\s^2^(Fo^2^)+(0.0283P)^2^+34.6111P] where P=(Fo^2^+2Fc^2^)/3'
_refine_ls_weighting_scheme calc
_refine_ls_wR_factor_gt 0.0820
_refine_ls_wR_factor_ref 0.0963
_reflns_number_gt 3852
_reflns_number_total 4806
_reflns_threshold_expression >2sigma(I)
_cod_data_source_file c5ra07742g2.cif
_cod_data_source_block 14
_cod_original_sg_symbol_H-M 'C 2/c'
_cod_database_code 7220996

loop_
_symmetry_equiv_pos_as_xyz
'x, y, z'
'-x, y, -z+1/2'
'x+1/2, y+1/2, z'
'-x+1/2, y+1/2, -z+1/2'
'-x, -y, -z'
'x, -y, z-1/2'
'-x+1/2, -y+1/2, -z'
'x+1/2, -y+1/2, z-1/2'

loop_
_atom_site_label
_atom_site_type_symbol
_atom_site_fract_x
_atom_site_fract_y
_atom_site_fract_z
_atom_site_U_iso_or_equiv
_atom_site_adp_type
_atom_site_occupancy
_atom_site_symmetry_multiplicity
_atom_site_calc_flag
_atom_site_refinement_flags
Hf1 Hf 0.273806(11) 0.293162(12) 0.11545(2) 0.02912(9) Uani 1 1 d .
Cl1 Cl 0.28165(8) 0.42479(9) 0.08706(16) 0.0464(4) Uani 1 1 d .
N1 N 0.1878(2) 0.2572(3) 0.0319(4) 0.0318(10) Uani 1 1 d .
C11 C 0.1218(3) 0.2629(3) 0.0504(5) 0.0313(11) Uani 1 1 d .
C1 C 0.2893(4) 0.3317(4) 0.3390(5) 0.0444(15) Uani 1 1 d .
C12 C 0.0858(3) 0.1993(4) 0.0773(6) 0.0389(14) Uani 1 1 d .
C5 C 0.2503(3) 0.2671(4) 0.3285(5) 0.0416(15) Uani 1 1 d .
C16 C 0.0906(3) 0.3324(4) 0.0439(6) 0.0388(13) Uani 1 1 d .
C15 C 0.0264(3) 0.3361(4) 0.0571(7) 0.0504(17) Uani 1 1 d .
H15 H 0.0067 0.3821 0.0508 0.060 Uiso 1 1 d R
C3 C 0.3490(3) 0.2375(4) 0.2795(6) 0.0473(16) Uani 1 1 d .
C2 C 0.3502(3) 0.3115(4) 0.3085(6) 0.0478(16) Uani 1 1 d .
C20 C 0.1241(4) 0.4057(4) 0.0325(7) 0.0517(17) Uani 1 1 d .
H20 H 0.1646 0.3955 0.0004 0.062 Uiso 1 1 d R
C17 C 0.1107(3) 0.1215(4) 0.0992(7) 0.0479(16) Uani 1 1 d .
H17 H 0.1562 0.1224 0.0920 0.057 Uiso 1 1 d R
C9 C 0.2694(4) 0.1276(4) 0.2761(7) 0.0582(19) Uani 1 1 d .
H9A H 0.2887 0.1052 0.2102 0.070 Uiso 1 1 d R
H9B H 0.2242 0.1238 0.2605 0.070 Uiso 1 1 d R
H9C H 0.2832 0.1024 0.3507 0.070 Uiso 1 1 d R
C19 C 0.0801(4) 0.0670(5) 0.0062(9) 0.070(2) Uani 1 1 d .
H19A H 0.0354 0.0647 0.0120 0.084 Uiso 1 1 d R
H19B H 0.0982 0.0186 0.0207 0.084 Uiso 1 1 d R
H19C H 0.0876 0.0835 -0.0737 0.084 Uiso 1 1 d R
C4 C 0.2872(3) 0.2074(4) 0.2879(5) 0.0396(14) Uani 1 1 d .
C18 C 0.1006(4) 0.0935(5) 0.2275(8) 0.061(2) Uani 1 1 d .
H18A H 0.1146 0.1306 0.2866 0.073 Uiso 1 1 d R
H18B H 0.1246 0.0489 0.2440 0.073 Uiso 1 1 d R
H18C H 0.0566 0.0834 0.2320 0.073 Uiso 1 1 d R
C14 C -0.0088(4) 0.2751(5) 0.0779(8) 0.064(2) Uani 1 1 d .
H14 H -0.0519 0.2792 0.0855 0.077 Uiso 1 1 d R
C13 C 0.0212(3) 0.2085(4) 0.0883(8) 0.0556(19) Uani 1 1 d .
H13 H -0.0024 0.1667 0.1032 0.067 Uiso 1 1 d R
C8 C 0.4066(4) 0.1922(5) 0.2576(8) 0.069(2) Uani 1 1 d .
H8A H 0.3946 0.1418 0.2397 0.082 Uiso 1 1 d R
H8B H 0.4368 0.1936 0.3285 0.082 Uiso 1 1 d R
H8C H 0.4251 0.2132 0.1896 0.082 Uiso 1 1 d R
C7 C 0.4059(4) 0.3634(6) 0.3188(8) 0.074(3) Uani 1 1 d .
H7A H 0.3919 0.4119 0.2928 0.089 Uiso 1 1 d R
H7B H 0.4370 0.3462 0.2681 0.089 Uiso 1 1 d R
H7C H 0.4242 0.3655 0.4019 0.089 Uiso 1 1 d R
C10 C 0.1843(4) 0.2609(5) 0.3626(6) 0.0562(19) Uani 1 1 d .
H10A H 0.1569 0.2425 0.2948 0.067 Uiso 1 1 d R
H10B H 0.1701 0.3089 0.3853 0.067 Uiso 1 1 d R
H10C H 0.1836 0.2275 0.4303 0.067 Uiso 1 1 d R
C6 C 0.2720(5) 0.4052(5) 0.3905(7) 0.065(2) Uani 1 1 d .
H6A H 0.2930 0.4114 0.4710 0.078 Uiso 1 1 d R
H6B H 0.2270 0.4067 0.3937 0.078 Uiso 1 1 d R
H6C H 0.2843 0.4444 0.3391 0.078 Uiso 1 1 d R
C21 C 0.1377(5) 0.4369(6) 0.1621(10) 0.091(3) Uani 1 1 d .
H21A H 0.0990 0.4414 0.1994 0.110 Uiso 1 1 d R
H21B H 0.1571 0.4847 0.1585 0.110 Uiso 1 1 d R
H21C H 0.1658 0.4039 0.2094 0.110 Uiso 1 1 d R
C22 C 0.0894(5) 0.4638(5) -0.0479(11) 0.091(3) Uani 1 1 d .
H22A H 0.0709 0.4407 -0.1214 0.109 Uiso 1 1 d R
H22B H 0.1187 0.5013 -0.0677 0.109 Uiso 1 1 d R
H22C H 0.0568 0.4860 -0.0059 0.109 Uiso 1 1 d R

loop_
_atom_site_aniso_label
_atom_site_aniso_U_11
_atom_site_aniso_U_22
_atom_site_aniso_U_33
_atom_site_aniso_U_23
_atom_site_aniso_U_13
_atom_site_aniso_U_12
Hf1 0.03130(13) 0.02797(13) 0.02802(13) -0.00051(10) 0.00261(8) 0.00097(10)
Cl1 0.0529(9) 0.0312(8) 0.0550(9) -0.0013(7) 0.0056(7) -0.0014(6)
N1 0.028(2) 0.027(2) 0.042(3) 0.006(2) 0.006(2) 0.0027(19)
C11 0.031(3) 0.035(3) 0.028(3) -0.001(2) 0.002(2) 0.003(2)
C1 0.060(4) 0.044(4) 0.028(3) -0.005(3) 0.001(3) 0.000(3)
C12 0.030(3) 0.043(4) 0.044(3) 0.004(3) 0.004(2) -0.003(3)
C5 0.051(4) 0.054(4) 0.021(3) 0.001(3) 0.004(2) 0.009(3)
C16 0.036(3) 0.044(3) 0.037(3) 0.001(3) 0.006(2) 0.005(3)
C15 0.037(3) 0.058(4) 0.057(4) 0.010(4) 0.008(3) 0.015(3)
C3 0.050(4) 0.059(4) 0.031(3) 0.007(3) -0.002(3) 0.004(3)
C2 0.044(4) 0.065(5) 0.033(3) -0.003(3) -0.001(3) 0.001(3)
C20 0.050(4) 0.039(4) 0.067(5) -0.007(3) 0.011(3) 0.011(3)
C17 0.038(3) 0.044(4) 0.062(4) 0.006(3) 0.005(3) -0.010(3)
C9 0.071(5) 0.050(4) 0.053(4) 0.014(4) 0.002(4) 0.003(4)
C19 0.054(5) 0.059(5) 0.098(7) -0.010(5) 0.010(5) -0.014(4)
C4 0.047(3) 0.047(4) 0.024(3) 0.005(3) -0.003(2) 0.010(3)
C18 0.058(5) 0.054(4) 0.072(5) 0.023(4) 0.020(4) 0.000(4)
C14 0.035(4) 0.072(5) 0.088(6) 0.015(5) 0.022(4) 0.006(4)
C13 0.034(3) 0.062(5) 0.072(5) 0.014(4) 0.011(3) -0.014(3)
C8 0.059(5) 0.089(6) 0.057(5) 0.005(4) -0.003(4) 0.029(5)
C7 0.060(5) 0.086(7) 0.071(5) 0.004(5) -0.018(4) -0.016(5)
C10 0.059(5) 0.071(5) 0.040(4) 0.005(4) 0.011(3) -0.001(4)
C6 0.091(6) 0.060(5) 0.043(4) -0.014(4) 0.006(4) 0.004(4)
C21 0.092(7) 0.085(7) 0.100(8) -0.040(6) 0.026(6) -0.020(6)
C22 0.093(7) 0.060(6) 0.126(9) 0.032(6) 0.036(7) 0.028(5)

loop_
_atom_type_symbol
_atom_type_description
_atom_type_scat_dispersion_real
_atom_type_scat_dispersion_imag
_atom_type_scat_source
C C 0.0033 0.0016 'International Tables Vol C Tables 4.2.6.8 and 6.1.1.4'
H H 0.0000 0.0000 'International Tables Vol C Tables 4.2.6.8 and 6.1.1.4'
N N 0.0061 0.0033 'International Tables Vol C Tables 4.2.6.8 and 6.1.1.4'
Cl Cl 0.1484 0.1585 'International Tables Vol C Tables 4.2.6.8 and 6.1.1.4'
Hf Hf -0.5830 6.1852 'International Tables Vol C Tables 4.2.6.8 and 6.1.1.4'

loop_
_exptl_crystal_face_index_h
_exptl_crystal_face_index_k
_exptl_crystal_face_index_l
_exptl_crystal_face_perp_dist
0 -1 -1 0.075
0 1 1 0.110
0 -1 1 0.085
0 1 -1 0.079
1 0 0 0.117
-1 0 0 0.028

loop_
_geom_angle_atom_site_label_1
_geom_angle_atom_site_label_2
_geom_angle_atom_site_label_3
_geom_angle
_geom_angle_site_symmetry_1
_geom_angle_site_symmetry_3
N1 Hf1 N1 85.12(18) . 7
N1 Hf1 Cl1 108.79(14) . .
N1 Hf1 Cl1 106.80(13) 7 .
N1 Hf1 C4 100.1(2) . .
N1 Hf1 C4 107.78(19) 7 .
Cl1 Hf1 C4 136.24(16) . .
N1 Hf1 C5 96.2(2) . .
N1 Hf1 C5 141.1(2) 7 .
Cl1 Hf1 C5 109.38(17) . .
C4 Hf1 C5 33.6(2) . .
N1 Hf1 C3 131.9(2) . .
N1 Hf1 C3 96.7(2) 7 .
Cl1 Hf1 C3 116.33(19) . .
C4 Hf1 C3 33.7(2) . .
C5 Hf1 C3 54.4(2) . .
N1 Hf1 C1 122.5(2) . .
N1 Hf1 C1 147.6(2) 7 .
Cl1 Hf1 C1 81.55(16) . .
C4 Hf1 C1 55.0(2) . .
C5 Hf1 C1 32.8(2) . .
C3 Hf1 C1 53.1(2) . .
N1 Hf1 C2 150.2(2) . .
N1 Hf1 C2 115.8(2) 7 .
Cl1 Hf1 C2 86.25(18) . .
C4 Hf1 C2 54.7(2) . .
C5 Hf1 C2 54.1(2) . .
C3 Hf1 C2 31.4(2) . .
C1 Hf1 C2 32.2(2) . .
N1 Hf1 Hf1 42.97(13) . 7
N1 Hf1 Hf1 42.15(13) 7 7
Cl1 Hf1 Hf1 114.49(4) . 7
C4 Hf1 Hf1 109.10(15) . 7
C5 Hf1 Hf1 127.27(17) . 7
C3 Hf1 Hf1 121.98(18) . 7
C1 Hf1 Hf1 160.07(16) . 7
C2 Hf1 Hf1 151.91(17) . 7
C11 N1 Hf1 138.1(4) . .
C11 N1 Hf1 127.0(4) . 7
Hf1 N1 Hf1 94.88(18) . 7
C16 C11 C12 117.7(5) . .
C16 C11 N1 120.8(5) . .
C12 C11 N1 121.5(5) . .
C2 C1 C5 107.9(6) . .
C2 C1 C6 125.5(7) . .
C5 C1 C6 126.0(7) . .
C2 C1 Hf1 74.4(4) . .
C5 C1 Hf1 71.5(3) . .
C6 C1 Hf1 126.4(5) . .
C13 C12 C11 118.3(6) . .
C13 C12 C17 115.3(6) . .
C11 C12 C17 126.5(5) . .
C1 C5 C4 108.0(6) . .
C1 C5 C10 126.4(6) . .
C4 C5 C10 125.5(7) . .
C1 C5 Hf1 75.7(4) . .
C4 C5 Hf1 71.3(3) . .
C10 C5 Hf1 122.3(4) . .
C15 C16 C11 119.8(6) . .
C15 C16 C20 116.3(6) . .
C11 C16 C20 123.7(5) . .
C14 C15 C16 122.8(7) . .
C14 C15 H15 118.7 . .
C16 C15 H15 118.5 . .
C2 C3 C4 110.4(6) . .
C2 C3 C8 124.5(7) . .
C4 C3 C8 124.7(7) . .
C2 C3 Hf1 76.9(4) . .
C4 C3 Hf1 71.1(4) . .
C8 C3 Hf1 124.8(5) . .
C3 C2 C1 108.1(7) . .
C3 C2 C7 128.2(7) . .
C1 C2 C7 123.5(7) . .
C3 C2 Hf1 71.7(4) . .
C1 C2 Hf1 73.4(4) . .
C7 C2 Hf1 124.7(5) . .
C16 C20 C22 116.6(7) . .
C16 C20 C21 106.7(7) . .
C22 C20 C21 108.9(8) . .
C16 C20 H20 107.7 . .
C22 C20 H20 108.1 . .
C21 C20 H20 108.5 . .
C12 C17 C19 112.0(6) . .
C12 C17 C18 111.9(6) . .
C19 C17 C18 108.6(6) . .
C12 C17 H17 107.7 . .
C19 C17 H17 108.4 . .
C18 C17 H17 108.2 . .
C4 C9 H9A 110.3 . .
C4 C9 H9B 108.9 . .
H9A C9 H9B 109.5 . .
C4 C9 H9C 109.2 . .
H9A C9 H9C 109.5 . .
H9B C9 H9C 109.5 . .
C17 C19 H19A 109.9 . .
C17 C19 H19B 109.8 . .
H19A C19 H19B 109.5 . .
C17 C19 H19C 108.7 . .
H19A C19 H19C 109.5 . .
H19B C19 H19C 109.5 . .
C5 C4 C3 105.7(6) . .
C5 C4 C9 127.8(7) . .
C3 C4 C9 125.9(6) . .
C5 C4 Hf1 75.1(3) . .
C3 C4 Hf1 75.2(4) . .
C9 C4 Hf1 122.3(4) . .
C17 C18 H18A 109.5 . .
C17 C18 H18B 109.2 . .
H18A C18 H18B 109.5 . .
C17 C18 H18C 109.7 . .
H18A C18 H18C 109.5 . .
H18B C18 H18C 109.5 . .
C13 C14 C15 117.7(7) . .
C13 C14 H14 121.3 . .
C15 C14 H14 121.0 . .
C14 C13 C12 123.6(7) . .
C14 C13 H13 118.2 . .
C12 C13 H13 118.1 . .
C3 C8 H8A 110.0 . .
C3 C8 H8B 110.0 . .
H8A C8 H8B 109.5 . .
C3 C8 H8C 108.4 . .
H8A C8 H8C 109.5 . .
H8B C8 H8C 109.5 . .
C2 C7 H7A 109.1 . .
C2 C7 H7B 109.7 . .
H7A C7 H7B 109.5 . .
C2 C7 H7C 109.6 . .
H7A C7 H7C 109.5 . .
H7B C7 H7C 109.5 . .
C5 C10 H10A 109.9 . .
C5 C10 H10B 109.0 . .
H10A C10 H10B 109.5 . .
C5 C10 H10C 109.5 . .
H10A C10 H10C 109.5 . .
H10B C10 H10C 109.5 . .
C1 C6 H6A 110.1 . .
C1 C6 H6B 108.8 . .
H6A C6 H6B 109.5 . .
C1 C6 H6C 109.5 . .
H6A C6 H6C 109.5 . .
H6B C6 H6C 109.5 . .
C20 C21 H21A 110.1 . .
C20 C21 H21B 109.4 . .
H21A C21 H21B 109.5 . .
C20 C21 H21C 109.0 . .
H21A C21 H21C 109.5 . .
H21B C21 H21C 109.5 . .
C20 C22 H22A 109.1 . .
C20 C22 H22B 109.5 . .
H22A C22 H22B 109.5 . .
C20 C22 H22C 109.8 . .
H22A C22 H22C 109.5 . .
H22B C22 H22C 109.5 . .

loop_
_geom_bond_atom_site_label_1
_geom_bond_atom_site_label_2
_geom_bond_distance
_geom_bond_site_symmetry_2
Hf1 N1 2.067(5) .
Hf1 N1 2.100(5) 7
Hf1 Cl1 2.4040(16) .
Hf1 C4 2.448(6) .
Hf1 C5 2.498(6) .
Hf1 C3 2.502(7) .
Hf1 C1 2.552(6) .
Hf1 C2 2.566(7) .
Hf1 Hf1 3.0696(4) 7
N1 C11 1.443(7) .
N1 Hf1 2.100(5) 7
C11 C16 1.418(9) .
C11 C12 1.427(8) .
C1 C2 1.420(10) .
C1 C5 1.428(10) .
C1 C6 1.504(10) .
C12 C13 1.401(9) .
C12 C17 1.511(9) .
C5 C4 1.432(9) .
C5 C10 1.494(10) .
C16 C15 1.388(9) .
C16 C20 1.513(10) .
C15 C14 1.364(11) .
C15 H15 0.9301 .
C3 C2 1.373(11) .
C3 C4 1.435(10) .
C3 C8 1.511(11) .
C2 C7 1.506(11) .
C20 C22 1.516(12) .
C20 C21 1.538(12) .
C20 H20 0.9802 .
C17 C19 1.520(11) .
C17 C18 1.539(10) .
C17 H17 0.9799 .
C9 C4 1.492(10) .
C9 H9A 0.9600 .
C9 H9B 0.9600 .
C9 H9C 0.9599 .
C19 H19A 0.9599 .
C19 H19B 0.9601 .
C19 H19C 0.9601 .
C18 H18A 0.9599 .
C18 H18B 0.9599 .
C18 H18C 0.9601 .
C14 C13 1.361(11) .
C14 H14 0.9301 .
C13 H13 0.9300 .
C8 H8A 0.9600 .
C8 H8B 0.9601 .
C8 H8C 0.9601 .
C7 H7A 0.9599 .
C7 H7B 0.9601 .
C7 H7C 0.9599 .
C10 H10A 0.9599 .
C10 H10B 0.9601 .
C10 H10C 0.9600 .
C6 H6A 0.9599 .
C6 H6B 0.9601 .
C6 H6C 0.9600 .
C21 H21A 0.9599 .
C21 H21B 0.9601 .
C21 H21C 0.9600 .
C22 H22A 0.9600 .
C22 H22B 0.9600 .
C22 H22C 0.9601 .
